data_7003765
loop_
_publ_author_name
'Chantler, Victoria L.'
'Chatwin, Sarah L.'
'Jazzar, Rodolphe F. R.'
'Mahon, Mary F.'
'Saker, Olly'
'Whittlesey, Michael K.'

_publ_section_title
;
 Stoichiometric and catalytic reactivity of the N-heterocyclic carbene
 ruthenium hydride complexes [Ru(NHC)(L)(CO)HCl] and
 [Ru(NHC)(L)(CO)H(\h2-BH4)] (L = NHC, PPh3)
;
_journal_issue 19
_journal_name_full 'Dalton Transactions'
_journal_page_first 2603
_journal_page_last 2614
_journal_paper_doi 10.1039/b719373d
_journal_year 2008
_chemical_formula_sum 'C61 H87 Cl N4 O Ru'
_chemical_formula_weight 1028.87
_chemical_name_systematic
;
?
;
_space_group_IT_number 18
_symmetry_cell_setting orthorhombic
_symmetry_space_group_name_Hall 'P 2bc 2'
_symmetry_space_group_name_H-M 'P 2 21 21'
_atom_sites_solution_hydrogens geom
_atom_sites_solution_primary direct
_atom_sites_solution_secondary difmap
_audit_creation_method SHELXL-97
_cell_angle_alpha 90.00
_cell_angle_beta 90.00
_cell_angle_gamma 90.00
_cell_formula_units_Z 2
_cell_length_a 10.6270(1)
_cell_length_b 13.0200(1)
_cell_length_c 20.7530(2)
_cell_measurement_reflns_used 65000
_cell_measurement_temperature 150(2)
_cell_measurement_theta_max 30.034
_cell_measurement_theta_min 2.910
_cell_volume 2871.46(4)
_computing_cell_refinement 'HKL Scalepack (Otwinowski & Minor 1997)'
_computing_data_reduction 'Denzo & Scalepack (Otwinowski & Minor, 1997'
_computing_molecular_graphics 'ORTEX (P.McArdle, 1995)'
_computing_publication_material 'SHELXL-97/2 (Sheldrick,1997)'
_computing_structure_refinement 'SHELXL-97 (Sheldrick, 1997)'
_computing_structure_solution 'SHELXS-97 (Sheldrick, 1990)'
_diffrn_ambient_temperature 150(2)
_diffrn_measured_fraction_theta_full 0.996
_diffrn_measured_fraction_theta_max 0.996
_diffrn_measurement_device_type KappaCCD
_diffrn_measurement_method KappaCCD
_diffrn_radiation_monochromator graphite
_diffrn_radiation_source 'fine-focus sealed tube'
_diffrn_radiation_type MoK\a
_diffrn_radiation_wavelength 0.71073
_diffrn_reflns_av_R_equivalents 0.0376
_diffrn_reflns_av_sigmaI/netI 0.0277
_diffrn_reflns_limit_h_max 14
_diffrn_reflns_limit_h_min -14
_diffrn_reflns_limit_k_max 18
_diffrn_reflns_limit_k_min -18
_diffrn_reflns_limit_l_max 29
_diffrn_reflns_limit_l_min -29
_diffrn_reflns_number 50119
_diffrn_reflns_theta_full 30.03
_diffrn_reflns_theta_max 30.03
_diffrn_reflns_theta_min 3.51
_exptl_absorpt_coefficient_mu 0.361
_exptl_absorpt_correction_T_max 0.93
_exptl_absorpt_correction_T_min 0.89
_exptl_absorpt_correction_type multi-scan
_exptl_absorpt_process_details
;
?
;
_exptl_crystal_colour Orange
_exptl_crystal_density_diffrn 1.190
_exptl_crystal_density_method 'not measured'
_exptl_crystal_description Block
_exptl_crystal_F_000 1100
_exptl_crystal_size_max 0.30
_exptl_crystal_size_mid 0.20
_exptl_crystal_size_min 0.20
_refine_diff_density_max 0.396
_refine_diff_density_min -0.480
_refine_diff_density_rms 0.045
_refine_ls_abs_structure_details 'Flack H D (1983), Acta Cryst. A39, 876-881'
_refine_ls_abs_structure_Flack -0.024(17)
_refine_ls_extinction_method none
_refine_ls_goodness_of_fit_ref 1.050
_refine_ls_hydrogen_treatment mixed
_refine_ls_matrix_type full
_refine_ls_number_parameters 333
_refine_ls_number_reflns 8385
_refine_ls_number_restraints 1
_refine_ls_restrained_S_all 1.050
_refine_ls_R_factor_all 0.0293
_refine_ls_R_factor_gt 0.0272
_refine_ls_shift/su_max 0.001
_refine_ls_shift/su_mean 0.000
_refine_ls_structure_factor_coef Fsqd
_refine_ls_weighting_details 'calc w=1/[\s^2^(Fo^2^)+(0.0361P)^2^+0.5785P] where P=(Fo^2^+2Fc^2^)/3'
_refine_ls_weighting_scheme calc
_refine_ls_wR_factor_gt 0.0683
_refine_ls_wR_factor_ref 0.0693
_reflns_number_gt 8009
_reflns_number_total 8385
_reflns_threshold_expression >2sigma(I)
_cod_data_source_file b719373d.txt
_cod_data_source_block c:\x-ray\kappa\k06mkw7\maxus\k06mkw7
_cod_depositor_comments
;
The following automatic conversions were performed:
'_symmetry_cell_setting' value 'Orthorhombic' changed to 'orthorhombic'
according to '/home/saulius/struct/CIF-dictionaries/cif_core.dic'
dictionary named 'cif_core.dic' version 2.4.1 from
2010-06-29.

'_exptl_absorpt_correction_type' value 'Multi-Scan' changed
to 'multi-scan' according to
'/home/saulius/struct/CIF-dictionaries/cif_core.dic' dictionary named
'cif_core.dic' version 2.4.1 from 2010-06-29.

Automatic conversion script
Id: cif_fix_enum 1527 2010-12-29 10:47:43Z saulius 
;
_cod_original_sg_symbol_H-M P22121
_cod_database_code 7003765

loop_
_symmetry_equiv_pos_as_xyz
'x, y, z'
'-x, -y+1/2, z+1/2'
'x, -y, -z'
'-x, y+1/2, -z+1/2'

loop_
_atom_site_label
_atom_site_type_symbol
_atom_site_fract_x
_atom_site_fract_y
_atom_site_fract_z
_atom_site_U_iso_or_equiv
_atom_site_adp_type
_atom_site_occupancy
_atom_site_symmetry_multiplicity
_atom_site_calc_flag
_atom_site_refinement_flags
_atom_site_disorder_assembly
_atom_site_disorder_group
Ru1 Ru 0.593907(13) 1.0000 0.0000 0.02006(4) Uani 1 2 d SD . .
Cl1 Cl 0.3750(2) 1.0000 0.0000 0.0392(5) Uani 0.50 2 d SP A 1
O1 O 0.8709(6) 1.0000 0.0000 0.0595(14) Uani 0.50 2 d SP A 1
N1 N 0.56359(12) 1.04328(10) -0.14779(6) 0.0242(3) Uani 1 1 d . . .
N2 N 0.63174(13) 0.89077(10) -0.13252(6) 0.0242(2) Uani 1 1 d . . .
C1 C 0.7727(7) 1.0000 0.0000 0.0325(17) Uani 0.50 2 d SP A 1
C2 C 0.59600(13) 0.97677(9) -0.09950(6) 0.0200(3) Uani 1 1 d . A .
C3 C 0.57859(16) 0.99934(16) -0.20835(6) 0.0378(3) Uani 1 1 d . A .
H3 H 0.5625 1.0311 -0.2487 0.045 Uiso 1 1 calc R . .
C4 C 0.6204(2) 0.90298(13) -0.19849(8) 0.0381(4) Uani 1 1 d . A .
H4 H 0.6386 0.8531 -0.2306 0.046 Uiso 1 1 calc R . .
C5 C 0.52362(15) 1.14897(11) -0.14115(7) 0.0239(3) Uani 1 1 d . A .
C6 C 0.61632(16) 1.22425(12) -0.13253(7) 0.0273(3) Uani 1 1 d . . .
C7 C 0.57691(18) 1.32667(12) -0.13095(8) 0.0334(3) Uani 1 1 d . A .
H7 H 0.6374 1.3796 -0.1251 0.040 Uiso 1 1 calc R . .
C8 C 0.45159(18) 1.35199(12) -0.13771(8) 0.0338(4) Uani 1 1 d . . .
H8 H 0.4266 1.4220 -0.1366 0.041 Uiso 1 1 calc R A .
C9 C 0.36167(19) 1.27584(14) -0.14614(9) 0.0314(4) Uani 1 1 d . A .
H9 H 0.2757 1.2945 -0.1507 0.038 Uiso 1 1 calc R . .
C10 C 0.39556(16) 1.17195(11) -0.14802(7) 0.0272(3) Uani 1 1 d . . .
C11 C 0.75513(16) 1.19771(15) -0.12855(8) 0.0326(3) Uani 1 1 d . A .
H11 H 0.7619 1.1232 -0.1174 0.039 Uiso 1 1 calc R . .
C12 C 0.8229(2) 1.25826(18) -0.07613(14) 0.0564(6) Uani 1 1 d . . .
H12A H 0.8238 1.3313 -0.0876 0.085 Uiso 1 1 calc R A .
H12B H 0.9096 1.2333 -0.0721 0.085 Uiso 1 1 calc R . .
H12C H 0.7790 1.2491 -0.0350 0.085 Uiso 1 1 calc R . .
C13 C 0.8185(2) 1.2134(3) -0.19324(12) 0.0830(11) Uani 1 1 d . . .
H13A H 0.7781 1.1695 -0.2256 0.125 Uiso 1 1 calc R A .
H13B H 0.9077 1.1953 -0.1898 0.125 Uiso 1 1 calc R . .
H13C H 0.8106 1.2855 -0.2062 0.125 Uiso 1 1 calc R . .
C14 C 0.29523(17) 1.09023(14) -0.15874(10) 0.0381(4) Uani 1 1 d . A .
H14 H 0.3293 1.0233 -0.1427 0.046 Uiso 1 1 calc R . .
C15 C 0.2674(3) 1.0784(2) -0.23138(13) 0.0639(7) Uani 1 1 d . . .
H15A H 0.2010 1.0271 -0.2375 0.096 Uiso 1 1 calc R A .
H15B H 0.3439 1.0561 -0.2538 0.096 Uiso 1 1 calc R . .
H15C H 0.2397 1.1445 -0.2490 0.096 Uiso 1 1 calc R . .
C16 C 0.17435(19) 1.11303(18) -0.12176(13) 0.0552(6) Uani 1 1 d . . .
H16A H 0.1941 1.1235 -0.0761 0.083 Uiso 1 1 calc R A .
H16B H 0.1162 1.0550 -0.1262 0.083 Uiso 1 1 calc R . .
H16C H 0.1351 1.1752 -0.1392 0.083 Uiso 1 1 calc R . .
C17 C 0.66690(15) 0.79200(11) -0.10661(8) 0.0239(3) Uani 1 1 d . A .
C18 C 0.79395(16) 0.76362(12) -0.10718(8) 0.0269(3) Uani 1 1 d . . .
C19 C 0.82198(17) 0.66274(12) -0.08971(9) 0.0339(4) Uani 1 1 d . A .
H19 H 0.9071 0.6404 -0.0905 0.041 Uiso 1 1 calc R . .
C20 C 0.72902(19) 0.59435(12) -0.07125(9) 0.0365(4) Uani 1 1 d . . .
H20 H 0.7507 0.5260 -0.0596 0.044 Uiso 1 1 calc R A .
C21 C 0.60450(18) 0.62542(12) -0.06979(8) 0.0335(3) Uani 1 1 d . A .
H21 H 0.5414 0.5783 -0.0564 0.040 Uiso 1 1 calc R . .
C22 C 0.57008(15) 0.72512(12) -0.08772(8) 0.0273(3) Uani 1 1 d . . .
C23 C 0.89952(17) 0.83590(13) -0.12670(9) 0.0367(4) Uani 1 1 d . A .
H23 H 0.8665 0.9078 -0.1250 0.044 Uiso 1 1 calc R . .
C24 C 0.9414(3) 0.8138(2) -0.19600(14) 0.0688(8) Uani 1 1 d . . .
H24A H 0.9628 0.7409 -0.2002 0.103 Uiso 1 1 calc R A .
H24B H 1.0154 0.8557 -0.2063 0.103 Uiso 1 1 calc R . .
H24C H 0.8729 0.8307 -0.2258 0.103 Uiso 1 1 calc R . .
C25 C 1.01284(18) 0.82900(16) -0.08178(14) 0.0519(6) Uani 1 1 d . . .
H25A H 0.9855 0.8406 -0.0373 0.078 Uiso 1 1 calc R A .
H25B H 1.0748 0.8813 -0.0939 0.078 Uiso 1 1 calc R . .
H25C H 1.0509 0.7607 -0.0853 0.078 Uiso 1 1 calc R . .
C26 C 0.43269(15) 0.75640(14) -0.08975(8) 0.0307(3) Uani 1 1 d . A .
H26 H 0.4294 0.8329 -0.0936 0.037 Uiso 1 1 calc R . .
C27 C 0.3689(2) 0.7110(2) -0.14954(12) 0.0482(6) Uani 1 1 d . . .
H27A H 0.4111 0.7364 -0.1884 0.072 Uiso 1 1 calc R A .
H27B H 0.2802 0.7316 -0.1503 0.072 Uiso 1 1 calc R . .
H27C H 0.3746 0.6359 -0.1481 0.072 Uiso 1 1 calc R . .
C28 C 0.36306(19) 0.72645(17) -0.02806(10) 0.0433(4) Uani 1 1 d . . .
H28A H 0.3622 0.6515 -0.0238 0.065 Uiso 1 1 calc R A .
H28B H 0.2764 0.7520 -0.0300 0.065 Uiso 1 1 calc R . .
H28C H 0.4060 0.7566 0.0092 0.065 Uiso 1 1 calc R . .
C29 C 0.8927(4) 0.9969(4) -0.3269(2) 0.0549(9) Uiso 0.50 1 d P B 1
C30 C 0.9344(4) 0.9557(3) -0.3915(2) 0.0404(8) Uiso 0.50 1 d P B 1
C31 C 0.8626(3) 1.0089(4) -0.44855(18) 0.0402(7) Uiso 0.50 1 d P B 1
H1 H 0.591(3) 0.8792(9) 0.0149(16) 0.026(9) Uiso 0.50 1 d PD A .
Cl1A Cl 0.81329(16) 1.0000 0.0000 0.0282(4) Uani 0.50 2 d SP A 2
O1A O 0.3077(4) 1.0000 0.0000 0.0521(11) Uani 0.50 2 d SP A 2
C1A C 0.4180(7) 1.0000 0.0000 0.0310(15) Uani 0.50 2 d SP A 2
C29A C 0.8981(4) 0.9862(4) -0.3632(3) 0.0569(10) Uiso 0.50 1 d P . 2
C30A C 0.8506(5) 0.9586(4) -0.4311(3) 0.0557(11) Uiso 0.50 1 d P . 2
C31A C 0.9172(3) 1.0161(3) -0.48615(15) 0.0384(8) Uiso 0.50 1 d P . 2

loop_
_atom_site_aniso_label
_atom_site_aniso_U_11
_atom_site_aniso_U_22
_atom_site_aniso_U_33
_atom_site_aniso_U_23
_atom_site_aniso_U_13
_atom_site_aniso_U_12
Ru1 0.02718(7) 0.01712(6) 0.01589(6) 0.00043(7) 0.000 0.000
Cl1 0.0323(12) 0.0547(8) 0.0305(6) -0.0054(14) 0.000 0.000
O1 0.050(3) 0.088(3) 0.040(2) -0.013(4) 0.000 0.000
N1 0.0332(7) 0.0211(5) 0.0183(5) -0.0001(4) 0.0002(5) 0.0067(5)
N2 0.0328(6) 0.0212(6) 0.0186(5) 0.0008(4) 0.0021(5) 0.0053(5)
C1 0.020(4) 0.051(3) 0.027(2) -0.007(4) 0.000 0.000
C2 0.0224(6) 0.0195(6) 0.0181(6) 0.0003(4) 0.0014(5) 0.0008(4)
C3 0.0652(10) 0.0316(7) 0.0166(5) 0.0014(8) 0.0018(6) 0.0133(14)
C4 0.0639(12) 0.0321(8) 0.0183(7) -0.0016(6) 0.0041(7) 0.0141(8)
C5 0.0329(8) 0.0216(6) 0.0174(6) 0.0031(5) 0.0016(5) 0.0041(5)
C6 0.0330(8) 0.0276(7) 0.0214(7) 0.0034(6) 0.0014(6) 0.0022(6)
C7 0.0439(10) 0.0252(7) 0.0311(8) 0.0022(6) 0.0006(7) -0.0032(7)
C8 0.0477(10) 0.0212(7) 0.0326(8) 0.0038(6) 0.0015(7) 0.0078(6)
C9 0.0369(10) 0.0307(8) 0.0264(8) 0.0057(7) 0.0010(7) 0.0100(7)
C10 0.0336(8) 0.0254(7) 0.0227(7) 0.0049(5) -0.0011(6) 0.0039(6)
C11 0.0311(8) 0.0387(9) 0.0281(8) 0.0053(7) -0.0002(6) -0.0005(7)
C12 0.0454(12) 0.0509(13) 0.0729(16) -0.0122(12) -0.0169(11) -0.0003(10)
C13 0.0394(12) 0.168(3) 0.0416(13) 0.0292(17) 0.0117(10) 0.0206(16)
C14 0.0362(9) 0.0298(8) 0.0484(11) 0.0056(7) -0.0109(8) 0.0018(7)
C15 0.0716(16) 0.0615(15) 0.0587(15) -0.0101(12) -0.0244(13) -0.0102(13)
C16 0.0313(9) 0.0500(12) 0.0844(18) 0.0194(12) -0.0049(10) 0.0009(8)
C17 0.0304(7) 0.0181(6) 0.0232(7) -0.0010(5) 0.0003(6) 0.0043(5)
C18 0.0305(8) 0.0211(7) 0.0291(8) -0.0024(6) 0.0031(6) 0.0036(6)
C19 0.0338(8) 0.0241(7) 0.0438(10) -0.0021(7) -0.0018(7) 0.0095(6)
C20 0.0487(10) 0.0188(7) 0.0421(9) 0.0008(6) -0.0050(8) 0.0040(7)
C21 0.0396(9) 0.0245(7) 0.0364(8) 0.0025(6) -0.0021(7) -0.0066(7)
C22 0.0329(8) 0.0244(7) 0.0246(7) -0.0017(6) -0.0032(6) -0.0006(6)
C23 0.0342(8) 0.0261(7) 0.0500(10) 0.0004(7) 0.0127(8) 0.0029(7)
C24 0.0753(17) 0.0626(15) 0.0686(16) -0.0079(13) 0.0409(14) -0.0154(13)
C25 0.0293(9) 0.0357(10) 0.0908(18) 0.0030(11) 0.0036(10) 0.0010(7)
C26 0.0294(8) 0.0334(8) 0.0294(8) -0.0028(6) -0.0017(6) -0.0026(6)
C27 0.0393(13) 0.0647(14) 0.0405(12) -0.0135(11) -0.0088(9) -0.0027(10)
C28 0.0392(10) 0.0518(11) 0.0389(9) -0.0004(9) 0.0066(8) -0.0048(8)
Cl1A 0.0117(9) 0.0472(6) 0.0256(5) -0.0014(10) 0.000 0.000
O1A 0.0235(19) 0.082(3) 0.050(2) 0.007(4) 0.000 0.000
C1A 0.032(4) 0.041(3) 0.020(2) -0.007(4) 0.000 0.000

loop_
_atom_type_symbol
_atom_type_description
_atom_type_scat_dispersion_real
_atom_type_scat_dispersion_imag
_atom_type_scat_source
C C 0.0033 0.0016 'International Tables Vol C Tables 4.2.6.8 and 6.1.1.4'
H H 0.0000 0.0000 'International Tables Vol C Tables 4.2.6.8 and 6.1.1.4'
N N 0.0061 0.0033 'International Tables Vol C Tables 4.2.6.8 and 6.1.1.4'
Cl Cl 0.1484 0.1585 'International Tables Vol C Tables 4.2.6.8 and 6.1.1.4'
Ru Ru -1.2594 0.8363 'International Tables Vol C Tables 4.2.6.8 and 6.1.1.4'
O O 0.0106 0.0060 'International Tables Vol C Tables 4.2.6.8 and 6.1.1.4'

loop_
_geom_angle_atom_site_label_1
_geom_angle_atom_site_label_2
_geom_angle_atom_site_label_3
_geom_angle
_geom_angle_site_symmetry_1
_geom_angle_site_symmetry_3
_geom_angle_publ_flag
H1 Ru1 C1A 88.7(12) . . ?
H1 Ru1 C1 91.3(12) . . ?
C1A Ru1 C1 180.0 . . ?
H1 Ru1 C2 87.2(12) . 3_575 ?
C1A Ru1 C2 90.61(4) . 3_575 ?
C1 Ru1 C2 89.39(4) . 3_575 ?
H1 Ru1 C2 92.8(12) . . ?
C1A Ru1 C2 90.61(4) . . ?
C1 Ru1 C2 89.39(4) . . ?
C2 Ru1 C2 178.78(8) 3_575 . ?
H1 Ru1 Cl1 88.7(12) . . ?
C1A Ru1 Cl1 0.0 . . ?
C1 Ru1 Cl1 180.0 . . ?
C2 Ru1 Cl1 90.61(4) 3_575 . ?
C2 Ru1 Cl1 90.61(4) . . ?
H1 Ru1 Cl1A 91.3(12) . . ?
C1A Ru1 Cl1A 180.0 . . ?
C1 Ru1 Cl1A 0.0 . . ?
C2 Ru1 Cl1A 89.39(4) 3_575 . ?
C2 Ru1 Cl1A 89.39(4) . . ?
Cl1 Ru1 Cl1A 180.0 . . ?
C2 N1 C3 111.88(13) . . ?
C2 N1 C5 127.30(12) . . ?
C3 N1 C5 120.75(13) . . ?
C2 N2 C4 112.20(12) . . ?
C2 N2 C17 127.97(12) . . ?
C4 N2 C17 119.58(13) . . ?
O1 C1 Ru1 180.0 . . ?
N2 C2 N1 102.79(11) . . ?
N2 C2 Ru1 128.15(9) . . ?
N1 C2 Ru1 129.06(9) . . ?
C4 C3 N1 106.50(13) . . ?
C3 C4 N2 106.62(14) . . ?
C10 C5 C6 123.14(14) . . ?
C10 C5 N1 118.61(14) . . ?
C6 C5 N1 118.11(14) . . ?
C7 C6 C5 117.36(15) . . ?
C7 C6 C11 120.48(16) . . ?
C5 C6 C11 122.08(14) . . ?
C8 C7 C6 120.99(16) . . ?
C7 C8 C9 120.46(15) . . ?
C8 C9 C10 121.09(17) . . ?
C9 C10 C5 116.96(16) . . ?
C9 C10 C14 119.93(16) . . ?
C5 C10 C14 123.09(14) . . ?
C13 C11 C6 110.66(15) . . ?
C13 C11 C12 110.6(2) . . ?
C6 C11 C12 112.37(16) . . ?
C10 C14 C16 112.35(16) . . ?
C10 C14 C15 110.27(17) . . ?
C16 C14 C15 110.44(19) . . ?
C18 C17 C22 123.07(14) . . ?
C18 C17 N2 118.80(14) . . ?
C22 C17 N2 117.84(14) . . ?
C19 C18 C17 116.89(15) . . ?
C19 C18 C23 119.67(15) . . ?
C17 C18 C23 123.43(14) . . ?
C20 C19 C18 121.70(16) . . ?
C19 C20 C21 120.03(15) . . ?
C20 C21 C22 121.03(16) . . ?
C21 C22 C17 117.26(15) . . ?
C21 C22 C26 120.56(15) . . ?
C17 C22 C26 122.10(14) . . ?
C18 C23 C25 112.54(16) . . ?
C18 C23 C24 110.39(17) . . ?
C25 C23 C24 109.45(19) . . ?
C22 C26 C28 111.97(14) . . ?
C22 C26 C27 110.17(15) . . ?
C28 C26 C27 111.43(16) . . ?
C29 C30 C31 111.8(4) . . ?
O1A C1A Ru1 180.0 . . ?
C31A C30A C29A 114.5(4) . . ?
C31A C30A C31A 21.0(2) . 3_574 ?
C29A C30A C31A 132.0(4) . 3_574 ?
C31A C31A C30A 108.2(6) 3_574 . ?
C31A C31A C30A 50.8(5) 3_574 3_574 ?
C30A C31A C30A 126.0(4) . 3_574 ?

loop_
_geom_bond_atom_site_label_1
_geom_bond_atom_site_label_2
_geom_bond_distance
_geom_bond_site_symmetry_2
_geom_bond_publ_flag
Ru1 H1 1.603(10) . ?
Ru1 C1A 1.870(7) . ?
Ru1 C1 1.900(7) . ?
Ru1 C2 2.0872(13) 3_575 ?
Ru1 C2 2.0872(13) . ?
Ru1 Cl1 2.327(2) . ?
Ru1 Cl1A 2.3314(17) . ?
O1 C1 1.044(7) . ?
N1 C2 1.3685(17) . ?
N1 C3 1.3900(19) . ?
N1 C5 1.4467(18) . ?
N2 C2 1.3666(17) . ?
N2 C4 1.384(2) . ?
N2 C17 1.4432(18) . ?
C3 C4 1.347(3) . ?
C5 C10 1.401(2) . ?
C5 C6 1.401(2) . ?
C6 C7 1.398(2) . ?
C6 C11 1.517(2) . ?
C7 C8 1.379(3) . ?
C8 C9 1.388(3) . ?
C9 C10 1.400(2) . ?
C10 C14 1.523(2) . ?
C11 C13 1.516(3) . ?
C11 C12 1.525(3) . ?
C14 C16 1.525(3) . ?
C14 C15 1.544(3) . ?
C17 C18 1.400(2) . ?
C17 C22 1.404(2) . ?
C18 C19 1.395(2) . ?
C18 C23 1.519(2) . ?
C19 C20 1.384(3) . ?
C20 C21 1.384(3) . ?
C21 C22 1.399(2) . ?
C22 C26 1.516(2) . ?
C23 C25 1.526(3) . ?
C23 C24 1.533(3) . ?
C26 C28 1.529(2) . ?
C26 C27 1.532(3) . ?
C29 C30 1.512(6) . ?
C30 C31 1.569(6) . ?
O1A C1A 1.172(6) . ?
C29A C30A 1.540(7) . ?
C30A C31A 1.538(6) . ?
C30A C31A 1.886(6) 3_574 ?
C31A C31A 0.712(6) 3_574 ?
C31A C30A 1.886(6) 3_574 ?
